data_2020664
loop_
_publ_author_name
'Krinchampa, Pattiya'
'Chainok, Kittipong'
'Phengthaisong, Siriporn'
'Youngme, Sujittra'
'Kielar, Filip'
'Wannarit, Nanthawat'

_publ_section_title
;
 A novel one-dimensional double-chain-like Zn^II^ coordination polymer:
 poly[bis(1-benzyl-1<i>H</i>-imidazole-\k<i>N</i>^3^)tris(\m-cyanido-\k^2^<i>C</i>:<i>N</i>)(cyanido-\k<i>C</i>)disilver(I)zinc(II)]
;
_journal_coeditor_code UK3130
_journal_issue 12
_journal_name_full 'Acta Crystallographica Section C'
_journal_page_first 960
_journal_page_last 965
_journal_paper_doi 10.1107/S2053229616017502
_journal_volume 72
_journal_year 2016
_chemical_formula_iupac '[Ag2 Zn (C N)4 (C10 H10 N2)2]'
_chemical_formula_moiety 'C24 H20 Ag2 N8 Zn'
_chemical_formula_sum 'C24 H20 Ag2 N8 Zn'
_chemical_formula_weight 701.59
_chemical_name_systematic
Poly[bis(1-benzyl-1<i>H</i>-imidazole-\k<i>N</i>^3^)tris(\m-cyanido-\k^2^<i>C</i>:<i>N</i>)(cyanido-\k<i>C</i>)disilver(I)zinc(II)]
_space_group_crystal_system triclinic
_space_group_IT_number 2
_space_group_name_Hall '-P 1'
_space_group_name_H-M_alt 'P -1'
_symmetry_space_group_name_Hall '-P 1'
_symmetry_space_group_name_H-M 'P -1'
_atom_sites_solution_hydrogens geom
_atom_sites_solution_primary direct
_audit_creation_method
;
Olex2 1.2
(compiled 2016.02.19 svn.r3266 for OlexSys, GUI svn.r5155)
;
_cell_angle_alpha 96.909(6)
_cell_angle_beta 101.430(7)
_cell_angle_gamma 110.323(6)
_cell_formula_units_Z 2
_cell_length_a 9.713(2)
_cell_length_b 10.334(2)
_cell_length_c 14.717(3)
_cell_measurement_reflns_used 9860
_cell_measurement_temperature 296
_cell_measurement_theta_max 26.124
_cell_measurement_theta_min 2.824
_cell_volume 1328.7(5)
_computing_cell_refinement
;
SAINT (Bruker, 2013)
;
_computing_data_collection
;
SMART (Bruker, 2013)
;
_computing_data_reduction
;
SAINT (Bruker, 2013)
;
_computing_molecular_graphics
;
OLEX2 (Dolomanov <i>et al.</i>,  2009) and Mercury
(Macrae <i>et al.</i>,  2006)
;
_computing_publication_material
;
OLEX2 (Dolomanov <i>et al.</i>,  2009)
;
_computing_structure_refinement
;
SHELXL2014 (Sheldrick, 2015b)
;
_computing_structure_solution
;
SHELXT (Sheldrick, 2015a)
;
_diffrn_ambient_temperature 296
_diffrn_detector_area_resol_mean 10.5
_diffrn_measured_fraction_theta_full 0.996
_diffrn_measured_fraction_theta_max 0.992
_diffrn_measurement_device 'four-circle KAPPA diffractometer'
_diffrn_measurement_device_type 'Bruker APEXII D8 QUEST CMOS'
_diffrn_measurement_method '\f and \w scans'
_diffrn_radiation_monochromator 'graphiteDouble Bounce Multilayer Mirror'
_diffrn_radiation_type 'MoK\a, 0.71073'
_diffrn_radiation_wavelength 0.71073
_diffrn_reflns_av_R_equivalents 0.0248
_diffrn_reflns_limit_h_max 12
_diffrn_reflns_limit_h_min -12
_diffrn_reflns_limit_k_max 12
_diffrn_reflns_limit_k_min -12
_diffrn_reflns_limit_l_max 18
_diffrn_reflns_limit_l_min -18
_diffrn_reflns_number 31738
_diffrn_reflns_theta_full 26.000
_diffrn_reflns_theta_max 26.419
_diffrn_reflns_theta_min 2.951
_diffrn_standards_number 0
_exptl_absorpt_coefficient_mu 2.382
_exptl_absorpt_correction_T_max 0.7454
_exptl_absorpt_correction_T_min 0.6800
_exptl_absorpt_correction_type multi-scan
_exptl_absorpt_process_details
;
(SADABS; Bruker, 2013)
;
_exptl_crystal_colour colourless
_exptl_crystal_density_diffrn 1.753
_exptl_crystal_description block
_exptl_crystal_F_000 688
_exptl_crystal_size_max 0.28
_exptl_crystal_size_mid 0.2
_exptl_crystal_size_min 0.2
_refine_diff_density_max 0.383
_refine_diff_density_min -0.304
_refine_ls_extinction_method none
_refine_ls_goodness_of_fit_ref 1.078
_refine_ls_hydrogen_treatment constr
_refine_ls_matrix_type full
_refine_ls_number_parameters 347
_refine_ls_number_reflns 5417
_refine_ls_number_restraints 97
_refine_ls_restrained_S_all 1.077
_refine_ls_R_factor_all 0.0342
_refine_ls_R_factor_gt 0.0266
_refine_ls_shift/su_max 0.001
_refine_ls_shift/su_mean 0.000
_refine_ls_structure_factor_coef Fsqd
_refine_ls_weighting_details 'w=1/[\s^2^(Fo^2^)+(0.0288P)^2^+1.1272P] where P=(Fo^2^+2Fc^2^)/3'
_refine_ls_weighting_scheme calc
_refine_ls_wR_factor_gt 0.0689
_refine_ls_wR_factor_ref 0.0721
_reflns_number_gt 4590
_reflns_number_total 5417
_reflns_threshold_expression 'I > 2\s(I)'
_cod_data_source_file uk3130sup1.cif
_cod_data_source_block I
_cod_depositor_comments 'Adding full bibliography for 2020664.cif.'
_cod_original_cell_volume 1328.8(5)
_cod_database_code 2020664
_cod_database_fobs_code 2020664
_shelx_space_group_comment
;
The symmetry employed for this shelxl refinement is uniquely defined
by the following loop, which should always be used as a source of
symmetry information in preference to the above space-group names.
They are only intended as comments.
;

loop_
_space_group_symop_operation_xyz
'x, y, z'
'-x, -y, -z'

loop_
_atom_site_type_symbol
_atom_site_label
_atom_site_fract_x
_atom_site_fract_y
_atom_site_fract_z
_atom_site_U_iso_or_equiv
_atom_site_adp_type
_atom_site_calc_flag
_atom_site_occupancy
_atom_site_disorder_assembly
_atom_site_disorder_group
Ag Ag1 0.67382(3) 0.83825(3) 0.31327(2) 0.06997(10) Uani d 1 . .
Ag Ag2 0.16110(3) 1.10176(2) 0.47376(2) 0.06171(9) Uani d 1 . .
Zn Zn1 0.22698(4) 0.62351(3) 0.45977(2) 0.04486(9) Uani d 1 . .
N N1 0.3713(4) 0.6781(3) 0.3740(2) 0.0623(7) Uani d 1 . .
N N2 0.9779(5) 1.0121(5) 0.2629(3) 0.1068(14) Uani d 1 . .
N N3 0.1777(3) 0.8005(3) 0.4855(2) 0.0596(7) Uani d 1 . .
N N4 0.2083(3) 1.4248(3) 0.47950(19) 0.0553(6) Uani d 1 . .
N N5 0.4089(3) 0.7105(3) 0.58623(18) 0.0533(6) Uani d 1 . .
N N6 0.6156(3) 0.7334(3) 0.69193(18) 0.0531(6) Uani d 1 . .
N N7 0.0164(3) 0.5278(3) 0.35538(19) 0.0582(7) Uani d 1 . .
N N8 -0.1776(4) 0.3726(3) 0.2453(2) 0.0710(8) Uani d 1 . .
C C1 0.4744(4) 0.7306(4) 0.3469(2) 0.0635(9) Uani d 1 . .
C C2 0.8685(5) 0.9496(4) 0.2780(3) 0.0716(10) Uani d 1 . .
C C3 0.1672(4) 0.9062(3) 0.4828(2) 0.0558(8) Uani d 1 . .
C C4 0.1950(4) 1.3107(3) 0.4792(2) 0.0529(7) Uani d 1 . .
C C5 0.4868(4) 0.6440(3) 0.6301(2) 0.0527(7) Uani d 1 . .
H H5 0.4559 0.5464 0.6194 0.063 Uiso calc 1 . .
C C6 0.4956(5) 0.8514(3) 0.6222(3) 0.0672(9) Uani d 1 . .
H H6 0.4699 0.9252 0.6047 0.081 Uiso calc 1 . .
C C7 0.6231(4) 0.8668(4) 0.6862(3) 0.0668(9) Uani d 1 . .
H H7 0.7008 0.9511 0.7198 0.080 Uiso calc 1 . .
C C8 0.7341(4) 0.6959(4) 0.7478(2) 0.0605(8) Uani d 1 . .
H H8A 0.8327 0.7586 0.7438 0.073 Uiso calc 1 . .
H H8B 0.7201 0.6006 0.7205 0.073 Uiso calc 1 . .
C C9 0.7328(4) 0.7049(4) 0.8507(2) 0.0564(8) Uani d 1 . .
C C10 0.7917(5) 0.8333(4) 0.9137(3) 0.0729(10) Uani d 1 . .
H H10 0.8275 0.9161 0.8915 0.087 Uiso calc 1 . .
C C11 0.7982(6) 0.8407(5) 1.0089(3) 0.0910(13) Uani d 1 . .
H H11 0.8382 0.9278 1.0504 0.109 Uiso calc 1 . .
C C12 0.7460(7) 0.7201(6) 1.0413(3) 0.1043(16) Uani d 1 . .
H H12 0.7506 0.7246 1.1054 0.125 Uiso calc 1 . .
C C13 0.6863(7) 0.5917(6) 0.9802(3) 0.1098(18) Uani d 1 . .
H H13 0.6506 0.5093 1.0029 0.132 Uiso calc 1 . .
C C14 0.6791(6) 0.5845(4) 0.8852(3) 0.0850(12) Uani d 1 . .
H H14 0.6373 0.4971 0.8440 0.102 Uiso calc 1 . .
C C15 -0.0594(4) 0.3931(3) 0.3171(2) 0.0577(8) Uani d 1 . .
H H15 -0.0335 0.3209 0.3376 0.069 Uiso calc 1 . .
C C16 -0.0604(5) 0.5964(4) 0.3043(3) 0.0842(13) Uani d 1 . .
H H16 -0.0336 0.6936 0.3149 0.101 Uiso calc 1 . .
C C17 -0.1804(6) 0.5015(5) 0.2365(3) 0.0871(13) Uani d 1 . .
H H17 -0.2506 0.5203 0.1928 0.105 Uiso calc 1 . .
C C18 -0.2815(5) 0.2361(5) 0.1834(3) 0.0871(11) Uani d 1 . .
H H18C -0.3840 0.2176 0.1893 0.104 Uiso calc 0.529(19) A 2
H H18D -0.2521 0.1616 0.2039 0.104 Uiso calc 0.529(19) A 2
H H18A -0.3851 0.2214 0.1853 0.104 Uiso calc 0.471(19) A 1
H H18B -0.2574 0.1609 0.2072 0.104 Uiso calc 0.471(19) A 1
C C24B -0.1507(9) 0.2568(16) 0.0477(5) 0.126(5) Uani d 0.529(19) A 2
H H24B -0.0565 0.2810 0.0900 0.151 Uiso calc 0.529(19) A 2
C C19B -0.2795(9) 0.2344(11) 0.0812(2) 0.071(3) Uani d 0.529(19) A 2
C C20B -0.4203(8) 0.1982(11) 0.0181(5) 0.081(2) Uani d 0.529(19) A 2
H H20B -0.5065 0.1833 0.0405 0.097 Uiso calc 0.529(19) A 2
C C21B -0.4324(11) 0.1843(10) -0.0786(4) 0.101(3) Uani d 0.529(19) A 2
H H21B -0.5266 0.1601 -0.1209 0.122 Uiso calc 0.529(19) A 2
C C22B -0.3036(15) 0.2066(11) -0.1121(3) 0.090(3) Uani d 0.529(19) A 2
H H22B -0.3117 0.1973 -0.1768 0.108 Uiso calc 0.529(19) A 2
C C23B -0.1628(13) 0.2428(17) -0.0490(6) 0.124(5) Uani d 0.529(19) A 2
H H23B -0.0767 0.2578 -0.0714 0.149 Uiso calc 0.529(19) A 2
C C19A -0.2704(11) 0.2295(14) 0.0824(3) 0.083(4) Uani d 0.471(19) A 1
C C20A -0.3944(9) 0.1638(12) 0.0042(6) 0.085(3) Uani d 0.471(19) A 1
H H20A -0.4909 0.1195 0.0126 0.102 Uiso calc 0.471(19) A 1
C C21A -0.3743(14) 0.1642(10) -0.0867(4) 0.099(4) Uani d 0.471(19) A 1
H H21A -0.4573 0.1202 -0.1391 0.119 Uiso calc 0.471(19) A 1
C C22A -0.2301(17) 0.2303(11) -0.0994(4) 0.093(3) Uani d 0.471(19) A 1
H H22A -0.2166 0.2306 -0.1602 0.111 Uiso calc 0.471(19) A 1
C C23A -0.1061(11) 0.2960(15) -0.0211(8) 0.120(5) Uani d 0.471(19) A 1
H H23A -0.0096 0.3403 -0.0296 0.144 Uiso calc 0.471(19) A 1
C C24A -0.1262(9) 0.2956(16) 0.0697(6) 0.116(5) Uani d 0.471(19) A 1
H H24A -0.0433 0.3396 0.1221 0.139 Uiso calc 0.471(19) A 1

loop_
_atom_site_aniso_label
_atom_site_aniso_U_11
_atom_site_aniso_U_22
_atom_site_aniso_U_33
_atom_site_aniso_U_12
_atom_site_aniso_U_13
_atom_site_aniso_U_23
Ag1 0.06692(18) 0.07424(19) 0.06274(17) 0.01450(14) 0.02373(13) 0.01835(14)
Ag2 0.08170(19) 0.03269(12) 0.07106(17) 0.02486(12) 0.01347(13) 0.01287(11)
Zn1 0.0581(2) 0.02977(16) 0.05104(19) 0.01983(14) 0.01662(15) 0.01043(13)
N1 0.0697(19) 0.0580(17) 0.0599(17) 0.0213(15) 0.0226(15) 0.0140(13)
N2 0.077(2) 0.117(3) 0.089(3) -0.009(2) 0.024(2) 0.021(2)
N3 0.0630(17) 0.0382(14) 0.0786(19) 0.0253(12) 0.0118(14) 0.0078(12)
N4 0.0666(17) 0.0319(13) 0.0599(16) 0.0151(11) 0.0051(13) 0.0124(11)
N5 0.0698(17) 0.0378(13) 0.0499(14) 0.0209(12) 0.0105(12) 0.0074(11)
N6 0.0621(16) 0.0448(14) 0.0473(14) 0.0169(12) 0.0122(12) 0.0048(11)
N7 0.0716(18) 0.0483(15) 0.0551(15) 0.0287(14) 0.0070(13) 0.0096(12)
N8 0.073(2) 0.0653(19) 0.0615(18) 0.0220(16) -0.0014(15) 0.0111(15)
C1 0.068(2) 0.062(2) 0.0553(19) 0.0180(18) 0.0169(17) 0.0127(16)
C2 0.072(2) 0.074(2) 0.052(2) 0.011(2) 0.0118(18) 0.0126(17)
C3 0.068(2) 0.0350(15) 0.0610(19) 0.0229(14) 0.0069(16) 0.0025(13)
C4 0.0612(19) 0.0374(16) 0.0523(17) 0.0155(13) 0.0022(14) 0.0117(13)
C5 0.0648(19) 0.0393(15) 0.0507(17) 0.0179(14) 0.0124(15) 0.0079(13)
C6 0.087(3) 0.0388(17) 0.066(2) 0.0224(17) 0.0044(19) 0.0049(15)
C7 0.077(2) 0.0425(17) 0.066(2) 0.0140(16) 0.0073(18) 0.0015(15)
C8 0.0588(19) 0.063(2) 0.0584(19) 0.0241(16) 0.0129(15) 0.0090(16)
C9 0.0533(18) 0.0559(19) 0.0542(18) 0.0175(15) 0.0089(14) 0.0081(15)
C10 0.086(3) 0.062(2) 0.062(2) 0.024(2) 0.0113(19) 0.0055(17)
C11 0.112(4) 0.085(3) 0.062(2) 0.038(3) 0.004(2) -0.007(2)
C12 0.151(5) 0.110(4) 0.059(3) 0.058(4) 0.026(3) 0.023(3)
C13 0.160(5) 0.086(3) 0.076(3) 0.034(3) 0.029(3) 0.033(3)
C14 0.111(3) 0.062(2) 0.067(2) 0.023(2) 0.010(2) 0.0123(19)
C15 0.0576(19) 0.0508(18) 0.0616(19) 0.0194(15) 0.0095(16) 0.0143(15)
C16 0.120(4) 0.063(2) 0.068(2) 0.050(2) -0.007(2) 0.0087(19)
C17 0.103(3) 0.084(3) 0.071(3) 0.046(3) -0.006(2) 0.018(2)
C18 0.069(2) 0.078(3) 0.0825(16) 0.0106(19) -0.0091(14) -0.0004(15)
C24B 0.069(3) 0.212(16) 0.075(3) 0.051(4) -0.012(2) 0.010(3)
C19B 0.067(3) 0.052(7) 0.0797(19) 0.026(3) -0.0104(17) -0.0012(19)
C20B 0.071(3) 0.071(6) 0.082(2) 0.030(3) -0.0124(19) -0.003(3)
C21B 0.081(4) 0.130(8) 0.082(3) 0.050(4) -0.011(2) 0.004(3)
C22B 0.077(5) 0.104(7) 0.076(3) 0.043(5) -0.014(2) -0.001(3)
C23B 0.077(5) 0.205(14) 0.076(3) 0.059(5) -0.010(2) 0.008(4)
C19A 0.077(3) 0.080(9) 0.082(2) 0.039(3) -0.0064(19) 0.005(2)
C20A 0.079(4) 0.082(6) 0.085(2) 0.042(3) -0.008(2) -0.001(3)
C21A 0.080(5) 0.119(8) 0.085(3) 0.045(4) -0.008(2) 0.003(3)
C22A 0.081(5) 0.106(6) 0.083(3) 0.048(5) -0.007(3) 0.000(3)
C23A 0.081(4) 0.168(11) 0.081(3) 0.033(4) -0.005(3) 0.005(4)
C24A 0.081(3) 0.153(10) 0.082(3) 0.028(4) -0.005(2) 0.003(3)

loop_
_atom_type_symbol
_atom_type_description
_atom_type_scat_dispersion_real
_atom_type_scat_dispersion_imag
_atom_type_scat_source
C C 0.0033 0.0016 'International Tables Vol C Tables 4.2.6.8 and 6.1.1.4'
H H 0.0000 0.0000 'International Tables Vol C Tables 4.2.6.8 and 6.1.1.4'
Ag Ag -0.8971 1.1015 'International Tables Vol C Tables 4.2.6.8 and 6.1.1.4'
N N 0.0061 0.0033 'International Tables Vol C Tables 4.2.6.8 and 6.1.1.4'
Zn Zn 0.2839 1.4301 'International Tables Vol C Tables 4.2.6.8 and 6.1.1.4'

loop_
_geom_angle_atom_site_label_1
_geom_angle_atom_site_label_2
_geom_angle_atom_site_label_3
_geom_angle_site_symmetry_1
_geom_angle_site_symmetry_3
_geom_angle
C1 Ag1 Ag2 . 2_676 88.01(10)
C2 Ag1 Ag2 . 2_676 93.00(10)
C2 Ag1 C1 . . 178.05(16)
C3 Ag2 Ag1 . 2_676 80.59(9)
C4 Ag2 Ag1 . 2_676 91.85(8)
C4 Ag2 C3 . . 169.62(13)
N1 Zn1 N3 . . 102.14(12)
N1 Zn1 N4 . 1_545 106.53(12)
N1 Zn1 N5 . . 92.79(11)
N1 Zn1 N7 . . 99.73(12)
N3 Zn1 N4 . 1_545 151.30(12)
N3 Zn1 N5 . . 88.40(10)
N3 Zn1 N7 . . 88.50(11)
N4 Zn1 N5 1_545 . 88.90(10)
N4 Zn1 N7 1_545 . 88.01(10)
N7 Zn1 N5 . . 167.47(11)
C1 N1 Zn1 . . 162.9(3)
C3 N3 Zn1 . . 163.5(3)
C4 N4 Zn1 . 1_565 172.0(3)
C5 N5 Zn1 . . 126.7(2)
C5 N5 C6 . . 104.7(3)
C6 N5 Zn1 . . 126.3(2)
C5 N6 C7 . . 106.9(3)
C5 N6 C8 . . 126.4(3)
C7 N6 C8 . . 126.4(3)
C15 N7 Zn1 . . 128.3(2)
C15 N7 C16 . . 104.9(3)
C16 N7 Zn1 . . 126.4(3)
C15 N8 C17 . . 107.5(3)
C15 N8 C18 . . 126.2(3)
C17 N8 C18 . . 126.2(3)
N1 C1 Ag1 . . 173.5(3)
N2 C2 Ag1 . . 177.0(4)
N3 C3 Ag2 . . 176.0(3)
N4 C4 Ag2 . . 177.2(3)
N5 C5 N6 . . 112.0(3)
N5 C5 H5 . . 124.0
N6 C5 H5 . . 124.0
N5 C6 H6 . . 124.9
C7 C6 N5 . . 110.1(3)
C7 C6 H6 . . 124.9
N6 C7 H7 . . 126.9
C6 C7 N6 . . 106.2(3)
C6 C7 H7 . . 126.9
N6 C8 H8A . . 108.9
N6 C8 H8B . . 108.9
N6 C8 C9 . . 113.2(3)
H8A C8 H8B . . 107.8
C9 C8 H8A . . 108.9
C9 C8 H8B . . 108.9
C10 C9 C8 . . 121.3(3)
C14 C9 C8 . . 120.5(3)
C14 C9 C10 . . 118.1(3)
C9 C10 H10 . . 119.4
C11 C10 C9 . . 121.2(4)
C11 C10 H10 . . 119.4
C10 C11 H11 . . 120.2
C12 C11 C10 . . 119.5(4)
C12 C11 H11 . . 120.2
C11 C12 H12 . . 119.8
C11 C12 C13 . . 120.4(4)
C13 C12 H12 . . 119.8
C12 C13 H13 . . 120.0
C12 C13 C14 . . 120.0(5)
C14 C13 H13 . . 120.0
C9 C14 C13 . . 120.8(4)
C9 C14 H14 . . 119.6
C13 C14 H14 . . 119.6
N7 C15 N8 . . 111.9(3)
N7 C15 H15 . . 124.1
N8 C15 H15 . . 124.1
N7 C16 H16 . . 125.1
C17 C16 N7 . . 109.8(3)
C17 C16 H16 . . 125.1
N8 C17 H17 . . 127.0
C16 C17 N8 . . 106.0(3)
C16 C17 H17 . . 127.0
N8 C18 H18C . . 109.3
N8 C18 H18D . . 109.3
N8 C18 H18A . . 109.2
N8 C18 H18B . . 109.2
N8 C18 C19B . . 111.7(5)
N8 C18 C19A . . 112.0(6)
H18C C18 H18D . . 107.9
H18A C18 H18B . . 107.9
C19B C18 H18C . . 109.3
C19B C18 H18D . . 109.3
C19A C18 H18A . . 109.2
C19A C18 H18B . . 109.2
C19B C24B H24B . . 120.0
C19B C24B C23B . . 120.0
C23B C24B H24B . . 120.0
C24B C19B C18 . . 124.4(5)
C24B C19B C20B . . 120.0
C20B C19B C18 . . 115.4(5)
C19B C20B H20B . . 120.0
C19B C20B C21B . . 120.0
C21B C20B H20B . . 120.0
C20B C21B H21B . . 120.0
C22B C21B C20B . . 120.0
C22B C21B H21B . . 120.0
C21B C22B H22B . . 120.0
C21B C22B C23B . . 120.0
C23B C22B H22B . . 120.0
C24B C23B H23B . . 120.0
C22B C23B C24B . . 120.0
C22B C23B H23B . . 120.0
C20A C19A C18 . . 123.8(7)
C20A C19A C24A . . 120.0
C24A C19A C18 . . 116.2(7)
C19A C20A H20A . . 120.0
C19A C20A C21A . . 120.0
C21A C20A H20A . . 120.0
C20A C21A H21A . . 120.0
C20A C21A C22A . . 120.0
C22A C21A H21A . . 120.0
C21A C22A H22A . . 120.0
C23A C22A C21A . . 120.0
C23A C22A H22A . . 120.0
C22A C23A H23A . . 120.0
C22A C23A C24A . . 120.0
C24A C23A H23A . . 120.0
C19A C24A H24A . . 120.0
C23A C24A C19A . . 120.0
C23A C24A H24A . . 120.0

loop_
_geom_bond_atom_site_label_1
_geom_bond_atom_site_label_2
_geom_bond_site_symmetry_2
_geom_bond_distance
Ag1 Ag2 2_676 3.1031(7)
Ag1 C1 . 2.062(4)
Ag1 C2 . 2.047(4)
Ag2 Ag1 2_676 3.1031(7)
Ag2 C3 . 2.062(3)
Ag2 C4 . 2.057(3)
Zn1 N1 . 2.049(3)
Zn1 N3 . 2.057(3)
Zn1 N4 1_545 2.060(2)
Zn1 N5 . 2.141(3)
Zn1 N7 . 2.123(3)
N1 C1 . 1.136(4)
N2 C2 . 1.117(5)
N3 C3 . 1.136(4)
N4 Zn1 1_565 2.060(2)
N4 C4 . 1.140(4)
N5 C5 . 1.318(4)
N5 C6 . 1.377(4)
N6 C5 . 1.338(4)
N6 C7 . 1.368(4)
N6 C8 . 1.471(4)
N7 C15 . 1.316(4)
N7 C16 . 1.378(4)
N8 C15 . 1.332(4)
N8 C17 . 1.363(5)
N8 C18 . 1.475(5)
C5 H5 . 0.9300
C6 H6 . 0.9300
C6 C7 . 1.346(5)
C7 H7 . 0.9300
C8 H8A . 0.9700
C8 H8B . 0.9700
C8 C9 . 1.509(5)
C9 C10 . 1.384(5)
C9 C14 . 1.372(5)
C10 H10 . 0.9300
C10 C11 . 1.381(6)
C11 H11 . 0.9300
C11 C12 . 1.357(7)
C12 H12 . 0.9300
C12 C13 . 1.371(7)
C13 H13 . 0.9300
C13 C14 . 1.378(6)
C14 H14 . 0.9300
C15 H15 . 0.9300
C16 H16 . 0.9300
C16 C17 . 1.351(6)
C17 H17 . 0.9300
C18 H18C . 0.9700
C18 H18D . 0.9700
C18 H18A . 0.9700
C18 H18B . 0.9700
C18 C19B . 1.506(5)
C18 C19A . 1.507(5)
C24B H24B . 0.9300
C24B C19B . 1.3900
C24B C23B . 1.3900
C19B C20B . 1.3900
C20B H20B . 0.9300
C20B C21B . 1.3900
C21B H21B . 0.9300
C21B C22B . 1.3900
C22B H22B . 0.9300
C22B C23B . 1.3900
C23B H23B . 0.9300
C19A C20A . 1.3900
C19A C24A . 1.3900
C20A H20A . 0.9300
C20A C21A . 1.3900
C21A H21A . 0.9300
C21A C22A . 1.3900
C22A H22A . 0.9300
C22A C23A . 1.3900
C23A H23A . 0.9300
C23A C24A . 1.3900
C24A H24A . 0.9300

loop_
_geom_torsion_atom_site_label_1
_geom_torsion_atom_site_label_2
_geom_torsion_atom_site_label_3
_geom_torsion_atom_site_label_4
_geom_torsion
Zn1 N5 C5 N6 164.2(2)
Zn1 N5 C6 C7 -163.3(3)
Zn1 N7 C15 N8 -172.0(2)
Zn1 N7 C16 C17 172.6(3)
N5 C6 C7 N6 -1.0(4)
N6 C8 C9 C10 -77.1(4)
N6 C8 C9 C14 105.9(4)
N7 C16 C17 N8 -0.4(6)
N8 C18 C19B C24B 59.1(8)
N8 C18 C19B C20B -125.4(6)
N8 C18 C19A C20A -142.3(8)
N8 C18 C19A C24A 36.9(8)
C5 N5 C6 C7 0.2(4)
C5 N6 C7 C6 1.4(4)
C5 N6 C8 C9 -105.0(4)
C6 N5 C5 N6 0.7(4)
C7 N6 C5 N5 -1.4(4)
C7 N6 C8 C9 82.0(4)
C8 N6 C5 N5 -175.4(3)
C8 N6 C7 C6 175.5(3)
C8 C9 C10 C11 -176.3(4)
C8 C9 C14 C13 175.9(4)
C9 C10 C11 C12 -0.1(7)
C10 C9 C14 C13 -1.2(7)
C10 C11 C12 C13 -0.4(9)
C11 C12 C13 C14 0.0(9)
C12 C13 C14 C9 0.8(9)
C14 C9 C10 C11 0.8(6)
C15 N7 C16 C17 0.0(5)
C15 N8 C17 C16 0.6(5)
C15 N8 C18 C19B -119.8(6)
C15 N8 C18 C19A -115.0(6)
C16 N7 C15 N8 0.4(4)
C17 N8 C15 N7 -0.6(5)
C17 N8 C18 C19B 56.8(7)
C17 N8 C18 C19A 61.5(7)
C18 N8 C15 N7 176.5(4)
C18 N8 C17 C16 -176.5(4)
C18 C19B C20B C21B -175.7(8)
C18 C19A C20A C21A 179.2(11)
C18 C19A C24A C23A -179.2(10)
C24B C19B C20B C21B 0.0
C19B C24B C23B C22B 0.0
C19B C20B C21B C22B 0.0
C20B C21B C22B C23B 0.0
C21B C22B C23B C24B 0.0
C23B C24B C19B C18 175.3(9)
C23B C24B C19B C20B 0.0
C19A C20A C21A C22A 0.0
C20A C19A C24A C23A 0.0
C20A C21A C22A C23A 0.0
C21A C22A C23A C24A 0.0
C22A C23A C24A C19A 0.0
C24A C19A C20A C21A 0.0
